data_2231283
loop_
_publ_author_name
'Jagadeesan, G.'
'Sethusankar, K.'
'Sivasakthikumaran, R.'
'Mohanakrishnan, Arasambattu K.'

_publ_section_title
;
 (2-Benzoylphenyl)(3,4-dimethylphenyl)methanone
;
_journal_coeditor_code RK2286
_journal_issue 8
_journal_name_full 'Acta Crystallographica Section E'
_journal_page_first o2177
_journal_paper_doi 10.1107/S1600536811029965
_journal_volume 67
_journal_year 2011
_chemical_formula_iupac 'C22 H18 O2'
_chemical_formula_moiety 'C22 H18 O2'
_chemical_formula_sum 'C22 H18 O2'
_chemical_formula_weight 314.36
_chemical_name_systematic
;
(2-Benzoylphenyl)(3,4-dimethylphenyl)methanone
;
_space_group_IT_number 14
_symmetry_cell_setting monoclinic
_symmetry_space_group_name_Hall '-P 2ybc'
_symmetry_space_group_name_H-M 'P 1 21/c 1'
_atom_sites_solution_hydrogens geom
_atom_sites_solution_primary direct
_atom_sites_solution_secondary difmap
_audit_creation_method SHELXL97
_cell_angle_alpha 90.00
_cell_angle_beta 93.942(3)
_cell_angle_gamma 90.00
_cell_formula_units_Z 4
_cell_length_a 17.8606(14)
_cell_length_b 7.7590(6)
_cell_length_c 11.9722(11)
_cell_measurement_reflns_used 3862
_cell_measurement_temperature 295(2)
_cell_measurement_theta_max 27.71
_cell_measurement_theta_min 2.29
_cell_volume 1655.2(2)
_computing_cell_refinement 'SAINT (Bruker, 2008)'
_computing_data_collection 'APEX2 (Bruker, 2008)'
_computing_data_reduction 'SAINT (Bruker, 2008)'
_computing_molecular_graphics 'ORTEP-3 (Farrugia, 1997)'
_computing_publication_material
;
SHELXL97 (Sheldrick, 2008) and PLATON (Spek, 2009)
;
_computing_structure_refinement 'SHELXL97 (Sheldrick, 2008)'
_computing_structure_solution 'SHELXS97 (Sheldrick, 2008)'
_diffrn_ambient_temperature 295(2)
_diffrn_measured_fraction_theta_full 0.996
_diffrn_measured_fraction_theta_max 0.996
_diffrn_measurement_device_type 'Bruker Kappa APEXII CCD'
_diffrn_measurement_method \w
_diffrn_radiation_monochromator graphite
_diffrn_radiation_source 'fine-focus sealed tube'
_diffrn_radiation_type MoK\a
_diffrn_radiation_wavelength 0.71073
_diffrn_reflns_av_R_equivalents 0.0300
_diffrn_reflns_av_sigmaI/netI 0.0248
_diffrn_reflns_limit_h_max 21
_diffrn_reflns_limit_h_min -23
_diffrn_reflns_limit_k_max 10
_diffrn_reflns_limit_k_min -10
_diffrn_reflns_limit_l_max 15
_diffrn_reflns_limit_l_min -15
_diffrn_reflns_number 17270
_diffrn_reflns_theta_full 27.71
_diffrn_reflns_theta_max 27.71
_diffrn_reflns_theta_min 2.29
_exptl_absorpt_coefficient_mu 0.080
_exptl_absorpt_correction_type none
_exptl_crystal_colour colourless
_exptl_crystal_density_diffrn 1.262
_exptl_crystal_density_method 'not measured'
_exptl_crystal_description block
_exptl_crystal_F_000 664
_exptl_crystal_size_max 0.30
_exptl_crystal_size_mid 0.25
_exptl_crystal_size_min 0.20
_refine_diff_density_max 0.220
_refine_diff_density_min -0.181
_refine_ls_extinction_method none
_refine_ls_goodness_of_fit_ref 1.012
_refine_ls_hydrogen_treatment constr
_refine_ls_matrix_type full
_refine_ls_number_parameters 219
_refine_ls_number_reflns 3862
_refine_ls_number_restraints 0
_refine_ls_restrained_S_all 1.012
_refine_ls_R_factor_all 0.0638
_refine_ls_R_factor_gt 0.0440
_refine_ls_shift/su_max 0.000
_refine_ls_shift/su_mean 0.000
_refine_ls_structure_factor_coef Fsqd
_refine_ls_weighting_details 'calc w = 1/[\s^2^(Fo^2^)+(0.0581P)^2^+0.4044P] where P=(Fo^2^+2Fc^2^)/3'
_refine_ls_weighting_scheme calc
_refine_ls_wR_factor_gt 0.1145
_refine_ls_wR_factor_ref 0.1292
_reflns_number_gt 2827
_reflns_number_total 3862
_reflns_threshold_expression I>2\s(I)
_cod_data_source_file rk2286.cif
_cod_data_source_block I
_cod_original_sg_symbol_H-M 'P 21/c'
_cod_database_code 2231283
_cod_database_fobs_code 2231283

loop_
_symmetry_equiv_pos_as_xyz
'x, y, z'
'-x, y+1/2, -z+1/2'
'-x, -y, -z'
'x, -y-1/2, z-1/2'

loop_
_atom_site_type_symbol
_atom_site_label
_atom_site_fract_x
_atom_site_fract_y
_atom_site_fract_z
_atom_site_U_iso_or_equiv
_atom_site_adp_type
_atom_site_calc_flag
_atom_site_refinement_flags
_atom_site_occupancy
_atom_site_symmetry_multiplicity
C C1 0.05252(9) 0.7620(2) 1.04279(14) 0.0501(4) Uani d . 1 1
H H1 0.0669 0.8384 0.9884 0.060 Uiso calc R 1 1
C C2 -0.02238(9) 0.7235(3) 1.04997(17) 0.0655(5) Uani d . 1 1
H H2 -0.0582 0.7729 0.9998 0.079 Uiso calc R 1 1
C C3 -0.04421(11) 0.6128(3) 1.1308(2) 0.0731(6) Uani d . 1 1
H H3 -0.0948 0.5871 1.1354 0.088 Uiso calc R 1 1
C C4 0.00862(12) 0.5398(3) 1.20492(18) 0.0722(6) Uani d . 1 1
H H4 -0.0064 0.4659 1.2603 0.087 Uiso calc R 1 1
C C5 0.08396(10) 0.5754(2) 1.19788(14) 0.0555(4) Uani d . 1 1
H H5 0.1196 0.5245 1.2477 0.067 Uiso calc R 1 1
C C6 0.10627(8) 0.68748(18) 1.11613(12) 0.0397(3) Uani d . 1 1
C C7 0.18732(8) 0.71909(18) 1.10391(11) 0.0375(3) Uani d . 1 1
C C8 0.20890(7) 0.88500(17) 1.05002(12) 0.0361(3) Uani d . 1 1
C C9 0.19085(8) 1.04058(19) 1.09856(14) 0.0481(4) Uani d . 1 1
H H9 0.1628 1.0414 1.1612 0.058 Uiso calc R 1 1
C C10 0.21426(9) 1.1940(2) 1.05444(17) 0.0579(5) Uani d . 1 1
H H10 0.2032 1.2977 1.0887 0.070 Uiso calc R 1 1
C C11 0.25395(9) 1.1945(2) 0.95989(18) 0.0607(5) Uani d . 1 1
H H11 0.2678 1.2984 0.9285 0.073 Uiso calc R 1 1
C C12 0.27318(8) 1.04049(19) 0.91177(15) 0.0516(4) Uani d . 1 1
H H12 0.3010 1.0412 0.8489 0.062 Uiso calc R 1 1
C C13 0.25147(7) 0.88492(17) 0.95623(12) 0.0377(3) Uani d . 1 1
C C14 0.26870(7) 0.71987(17) 0.89837(11) 0.0364(3) Uani d . 1 1
C C15 0.34810(7) 0.68460(16) 0.87551(11) 0.0338(3) Uani d . 1 1
C C16 0.40683(7) 0.74660(17) 0.94594(11) 0.0343(3) Uani d . 1 1
H H16 0.3961 0.8163 1.0060 0.041 Uiso calc R 1 1
C C17 0.48140(7) 0.70753(16) 0.92943(11) 0.0343(3) Uani d . 1 1
C C18 0.49709(8) 0.60617(17) 0.83744(11) 0.0363(3) Uani d . 1 1
C C19 0.43783(8) 0.54581(18) 0.76678(11) 0.0412(3) Uani d . 1 1
H H19 0.4482 0.4791 0.7052 0.049 Uiso calc R 1 1
C C20 0.36435(8) 0.58169(18) 0.78516(11) 0.0395(3) Uani d . 1 1
H H20 0.3257 0.5375 0.7375 0.047 Uiso calc R 1 1
C C21 0.57643(9) 0.5594(2) 0.81499(14) 0.0500(4) Uani d . 1 1
H H21A 0.5760 0.4796 0.7537 0.075 Uiso calc R 1 1
H H21B 0.6007 0.5073 0.8806 0.075 Uiso calc R 1 1
H H21C 0.6032 0.6615 0.7964 0.075 Uiso calc R 1 1
C C22 0.54257(9) 0.7725(2) 1.00999(13) 0.0472(4) Uani d . 1 1
H H22A 0.5211 0.8371 1.0682 0.071 Uiso calc R 1 1
H H22B 0.5756 0.8454 0.9712 0.071 Uiso calc R 1 1
H H22C 0.5703 0.6767 1.0423 0.071 Uiso calc R 1 1
O O1 0.21870(6) 0.61966(14) 0.87004(10) 0.0530(3) Uani d . 1 1
O O2 0.23523(6) 0.61759(14) 1.13704(10) 0.0545(3) Uani d . 1 1

loop_
_atom_site_aniso_label
_atom_site_aniso_U_11
_atom_site_aniso_U_22
_atom_site_aniso_U_33
_atom_site_aniso_U_12
_atom_site_aniso_U_13
_atom_site_aniso_U_23
C1 0.0392(8) 0.0533(9) 0.0576(9) -0.0033(7) 0.0023(7) 0.0058(7)
C2 0.0382(9) 0.0726(12) 0.0846(13) -0.0041(8) -0.0035(9) 0.0008(10)
C3 0.0435(10) 0.0785(14) 0.0991(15) -0.0173(9) 0.0185(10) -0.0055(12)
C4 0.0656(13) 0.0712(13) 0.0830(13) -0.0172(10) 0.0288(11) 0.0111(11)
C5 0.0547(10) 0.0568(10) 0.0560(9) -0.0037(8) 0.0110(8) 0.0100(8)
C6 0.0370(7) 0.0390(7) 0.0436(7) -0.0022(6) 0.0066(6) -0.0025(6)
C7 0.0367(7) 0.0368(7) 0.0390(7) 0.0029(6) 0.0020(6) -0.0020(6)
C8 0.0263(6) 0.0331(7) 0.0485(8) 0.0009(5) -0.0004(6) -0.0019(6)
C9 0.0377(8) 0.0434(8) 0.0630(9) 0.0063(6) 0.0033(7) -0.0088(7)
C10 0.0392(8) 0.0334(8) 0.1004(14) 0.0050(7) -0.0008(9) -0.0130(8)
C11 0.0389(8) 0.0320(8) 0.1117(15) -0.0032(7) 0.0077(9) 0.0111(9)
C12 0.0362(8) 0.0408(8) 0.0791(11) -0.0023(6) 0.0132(8) 0.0099(8)
C13 0.0254(6) 0.0340(7) 0.0537(8) -0.0008(5) 0.0035(6) 0.0017(6)
C14 0.0319(7) 0.0358(7) 0.0419(7) -0.0028(6) 0.0048(6) 0.0031(6)
C15 0.0323(7) 0.0313(6) 0.0382(7) -0.0011(5) 0.0046(5) 0.0030(5)
C16 0.0369(7) 0.0321(7) 0.0347(6) 0.0004(5) 0.0074(5) -0.0017(5)
C17 0.0343(7) 0.0320(6) 0.0365(7) -0.0009(5) 0.0027(5) 0.0047(5)
C18 0.0370(7) 0.0336(7) 0.0394(7) 0.0045(6) 0.0091(6) 0.0066(5)
C19 0.0477(8) 0.0401(8) 0.0366(7) 0.0035(6) 0.0080(6) -0.0057(6)
C20 0.0397(8) 0.0404(7) 0.0381(7) -0.0031(6) 0.0009(6) -0.0031(6)
C21 0.0418(8) 0.0538(9) 0.0557(9) 0.0106(7) 0.0122(7) 0.0022(7)
C22 0.0397(8) 0.0523(9) 0.0489(8) -0.0027(7) -0.0023(6) -0.0010(7)
O1 0.0388(6) 0.0506(7) 0.0701(7) -0.0122(5) 0.0088(5) -0.0117(5)
O2 0.0459(6) 0.0471(6) 0.0703(7) 0.0103(5) 0.0029(5) 0.0112(5)

loop_
_atom_type_symbol
_atom_type_description
_atom_type_scat_dispersion_real
_atom_type_scat_dispersion_imag
_atom_type_scat_source
C C 0.0033 0.0016 'International Tables Vol C Tables 4.2.6.8 and 6.1.1.4'
H H 0.0000 0.0000 'International Tables Vol C Tables 4.2.6.8 and 6.1.1.4'
O O 0.0106 0.0060 'International Tables Vol C Tables 4.2.6.8 and 6.1.1.4'

loop_
_geom_angle_atom_site_label_1
_geom_angle_atom_site_label_2
_geom_angle_atom_site_label_3
_geom_angle
C2 C1 C6 120.27(16)
C2 C1 H1 119.9
C6 C1 H1 119.9
C3 C2 C1 120.25(18)
C3 C2 H2 119.9
C1 C2 H2 119.9
C2 C3 C4 119.92(17)
C2 C3 H3 120.0
C4 C3 H3 120.0
C3 C4 C5 120.49(18)
C3 C4 H4 119.8
C5 C4 H4 119.8
C4 C5 C6 119.76(17)
C4 C5 H5 120.1
C6 C5 H5 120.1
C1 C6 C5 119.30(14)
C1 C6 C7 120.48(13)
C5 C6 C7 120.13(14)
O2 C7 C6 122.17(13)
O2 C7 C8 120.16(12)
C6 C7 C8 117.67(12)
C9 C8 C13 119.44(13)
C9 C8 C7 119.47(13)
C13 C8 C7 120.94(11)
C10 C9 C8 120.37(15)
C10 C9 H9 119.8
C8 C9 H9 119.8
C11 C10 C9 120.26(15)
C11 C10 H10 119.9
C9 C10 H10 119.9
C10 C11 C12 119.89(15)
C10 C11 H11 120.1
C12 C11 H11 120.1
C11 C12 C13 120.64(15)
C11 C12 H12 119.7
C13 C12 H12 119.7
C12 C13 C8 119.34(13)
C12 C13 C14 119.69(13)
C8 C13 C14 120.79(12)
O1 C14 C15 121.51(12)
O1 C14 C13 120.39(12)
C15 C14 C13 118.09(11)
C16 C15 C20 118.85(12)
C16 C15 C14 121.02(12)
C20 C15 C14 120.07(12)
C15 C16 C17 121.94(12)
C15 C16 H16 119.0
C17 C16 H16 119.0
C16 C17 C18 118.67(12)
C16 C17 C22 119.91(12)
C18 C17 C22 121.41(13)
C19 C18 C17 118.93(12)
C19 C18 C21 119.81(13)
C17 C18 C21 121.26(13)
C20 C19 C18 122.01(13)
C20 C19 H19 119.0
C18 C19 H19 119.0
C19 C20 C15 119.57(13)
C19 C20 H20 120.2
C15 C20 H20 120.2
C18 C21 H21A 109.5
C18 C21 H21B 109.5
H21A C21 H21B 109.5
C18 C21 H21C 109.5
H21A C21 H21C 109.5
H21B C21 H21C 109.5
C17 C22 H22A 109.5
C17 C22 H22B 109.5
H22A C22 H22B 109.5
C17 C22 H22C 109.5
H22A C22 H22C 109.5
H22B C22 H22C 109.5

loop_
_geom_bond_atom_site_label_1
_geom_bond_atom_site_label_2
_geom_bond_distance
C1 C2 1.379(2)
C1 C6 1.382(2)
C1 H1 0.9300
C2 C3 1.371(3)
C2 H2 0.9300
C3 C4 1.372(3)
C3 H3 0.9300
C4 C5 1.382(3)
C4 H4 0.9300
C5 C6 1.388(2)
C5 H5 0.9300
C6 C7 1.4854(19)
C7 O2 1.2095(17)
C7 C8 1.5020(19)
C8 C9 1.3873(19)
C8 C13 1.399(2)
C9 C10 1.379(2)
C9 H9 0.9300
C10 C11 1.376(3)
C10 H10 0.9300
C11 C12 1.380(2)
C11 H11 0.9300
C12 C13 1.3853(19)
C12 H12 0.9300
C13 C14 1.4980(19)
C14 O1 1.2146(16)
C14 C15 1.4880(18)
C15 C16 1.3861(19)
C15 C20 1.3911(18)
C16 C17 1.3932(18)
C16 H16 0.9300
C17 C18 1.3973(18)
C17 C22 1.494(2)
C18 C19 1.390(2)
C18 C21 1.5046(19)
C19 C20 1.374(2)
C19 H19 0.9300
C20 H20 0.9300
C21 H21A 0.9600
C21 H21B 0.9600
C21 H21C 0.9600
C22 H22A 0.9600
C22 H22B 0.9600
C22 H22C 0.9600

loop_
_geom_hbond_atom_site_label_D
_geom_hbond_atom_site_label_H
_geom_hbond_atom_site_label_A
_geom_hbond_site_symmetry_A
_geom_hbond_distance_DH
_geom_hbond_distance_HA
_geom_hbond_distance_DA
_geom_hbond_angle_DHA
C4 H4 Cg1 2_547 0.93 2.86 3.747(2) 159
C21 H21A Cg3 2_646 0.96 2.91 3.8144(17) 157
C22 H22C Cg3 3_667 0.96 2.78 3.6484(17) 152

loop_
_geom_torsion_atom_site_label_1
_geom_torsion_atom_site_label_2
_geom_torsion_atom_site_label_3
_geom_torsion_atom_site_label_4
_geom_torsion
C6 C1 C2 C3 0.8(3)
C1 C2 C3 C4 0.0(3)
C2 C3 C4 C5 -0.8(3)
C3 C4 C5 C6 0.8(3)
C2 C1 C6 C5 -0.8(2)
C2 C1 C6 C7 175.82(15)
C4 C5 C6 C1 0.0(3)
C4 C5 C6 C7 -176.65(16)
C1 C6 C7 O2 -153.93(15)
C5 C6 C7 O2 22.7(2)
C1 C6 C7 C8 27.09(19)
C5 C6 C7 C8 -156.27(14)
O2 C7 C8 C9 -118.70(16)
C6 C7 C8 C9 60.30(17)
O2 C7 C8 C13 56.75(19)
C6 C7 C8 C13 -124.25(14)
C13 C8 C9 C10 0.4(2)
C7 C8 C9 C10 175.91(14)
C8 C9 C10 C11 1.8(2)
C9 C10 C11 C12 -2.8(3)
C10 C11 C12 C13 1.5(3)
C11 C12 C13 C8 0.8(2)
C11 C12 C13 C14 176.08(15)
C9 C8 C13 C12 -1.7(2)
C7 C8 C13 C12 -177.13(13)
C9 C8 C13 C14 -176.94(13)
C7 C8 C13 C14 7.6(2)
C12 C13 C14 O1 -124.06(16)
C8 C13 C14 O1 51.2(2)
C12 C13 C14 C15 55.03(18)
C8 C13 C14 C15 -129.72(14)
O1 C14 C15 C16 -150.17(14)
C13 C14 C15 C16 30.75(18)
O1 C14 C15 C20 27.0(2)
C13 C14 C15 C20 -152.12(13)
C20 C15 C16 C17 -0.6(2)
C14 C15 C16 C17 176.55(12)
C15 C16 C17 C18 1.55(19)
C15 C16 C17 C22 -177.87(13)
C16 C17 C18 C19 -0.98(19)
C22 C17 C18 C19 178.44(13)
C16 C17 C18 C21 -179.98(12)
C22 C17 C18 C21 -0.6(2)
C17 C18 C19 C20 -0.5(2)
C21 C18 C19 C20 178.50(13)
C18 C19 C20 C15 1.5(2)
C16 C15 C20 C19 -0.9(2)
C14 C15 C20 C19 -178.09(12)

loop_
_cod_related_entry_id
_cod_related_entry_database
_cod_related_entry_code
1 ChemSpider 30656877
